data_2018838
loop_
_publ_author_name
'Gomes, Ligia R.'
'Low, John Nicolson'
'Wardell, James L.'
'Pinheiro, Alessandra C.'
'Mendon\,ca, Thais C. N. de'
'de Souza, Marcus V. N.'

_publ_section_title
;
 Three 2-(methysulfanyl)nicotinamides
;
_journal_coeditor_code SK3475
_journal_issue 3
_journal_name_full 'Acta Crystallographica Section C'
_journal_page_first 293
_journal_page_last 298
_journal_paper_doi 10.1107/S0108270113004344
_journal_volume 69
_journal_year 2013
_chemical_formula_iupac 'C10 H14 N2 O S'
_chemical_formula_moiety 'C10 H14 N2 O S'
_chemical_formula_sum 'C10 H14 N2 O S'
_chemical_formula_weight 210.29
_chemical_name_systematic
;
<i>N</i>-Isopropyl-2-(methylsulfanyl)nicotinamide
;
_space_group_IT_number 14
_symmetry_cell_setting monoclinic
_symmetry_space_group_name_Hall '-P 2ybc'
_symmetry_space_group_name_H-M 'P 1 21/c 1'
_atom_sites_solution_hydrogens geom
_atom_sites_solution_primary direct
_atom_sites_solution_secondary difmap
_audit_creation_method SHELXL-97
_cell_angle_alpha 90.00
_cell_angle_beta 94.15(3)
_cell_angle_gamma 90.00
_cell_formula_units_Z 8
_cell_length_a 11.42(2)
_cell_length_b 8.580(19)
_cell_length_c 23.61(5)
_cell_measurement_reflns_used 3067
_cell_measurement_temperature 100(2)
_cell_measurement_theta_max 26.9
_cell_measurement_theta_min 1.7
_cell_volume 2307(8)
_computing_cell_refinement
;
<i>CrystalClear-SM Expert</i> (Rigaku, 2011)
;
_computing_data_collection
;
<i>CrystalClear-SM Expert</i> (Rigaku, 2011)
;
_computing_data_reduction
;
<i>CrystalClear-SM Expert</i> (Rigaku, 2011)
;
_computing_molecular_graphics 'PLATON (Spek, 2009)'
_computing_publication_material
;
OSCAIL (McArdle <i>et al.</i>, 2004) and
SHELXL97 (Sheldrick, 2008)
;
_computing_structure_refinement
;
OSCAIL (McArdle <i>et al.</i>, 2004) and
SHELXL97 (Sheldrick, 2008)
;
_computing_structure_solution 'SHELXS97 (Sheldrick, 2008)'
_diffrn_ambient_temperature 100(2)
_diffrn_detector_area_resol_mean 28.5714
_diffrn_measured_fraction_theta_full 0.899
_diffrn_measured_fraction_theta_max 0.868
_diffrn_measurement_device 'four-circle \k goniometer'
_diffrn_measurement_device_type CrystalLogic
_diffrn_measurement_method 'profile data from \w-scans'
_diffrn_radiation_monochromator 'double crystal silicon'
_diffrn_radiation_type synchrotron
_diffrn_radiation_wavelength 0.68890
_diffrn_reflns_av_R_equivalents 0.1503
_diffrn_reflns_av_sigmaI/netI 0.1294
_diffrn_reflns_limit_h_max 7
_diffrn_reflns_limit_h_min -14
_diffrn_reflns_limit_k_max 11
_diffrn_reflns_limit_k_min -9
_diffrn_reflns_limit_l_max 24
_diffrn_reflns_limit_l_min -30
_diffrn_reflns_number 10806
_diffrn_reflns_theta_full 25.00
_diffrn_reflns_theta_max 26.35
_diffrn_reflns_theta_min 1.68
_exptl_absorpt_coefficient_mu 0.252
_exptl_absorpt_correction_T_max 0.9975
_exptl_absorpt_correction_T_min 0.9752
_exptl_absorpt_correction_type multi-scan
_exptl_absorpt_process_details
;
(<i>CrystalClear-SM Expert</i>; Rigaku, 2011)
;
_exptl_crystal_colour colourless
_exptl_crystal_density_diffrn 1.211
_exptl_crystal_density_method 'not measured'
_exptl_crystal_description plate
_exptl_crystal_F_000 896
_exptl_crystal_size_max 0.10
_exptl_crystal_size_mid 0.03
_exptl_crystal_size_min 0.01
_refine_diff_density_max 0.669
_refine_diff_density_min -0.674
_refine_ls_extinction_method none
_refine_ls_goodness_of_fit_ref 1.056
_refine_ls_hydrogen_treatment constr
_refine_ls_matrix_type full
_refine_ls_number_parameters 259
_refine_ls_number_reflns 4493
_refine_ls_number_restraints 0
_refine_ls_restrained_S_all 1.056
_refine_ls_R_factor_all 0.1864
_refine_ls_R_factor_gt 0.1194
_refine_ls_shift/su_max 0.000
_refine_ls_shift/su_mean 0.000
_refine_ls_structure_factor_coef Fsqd
_refine_ls_weighting_details 'calc w=1/[\s^2^(Fo^2^)+(0.1896P)^2^+2.8333P] where P=(Fo^2^+2Fc^2^)/3'
_refine_ls_weighting_scheme calc
_refine_ls_wR_factor_gt 0.2995
_refine_ls_wR_factor_ref 0.3657
_reflns_number_gt 2445
_reflns_number_total 4493
_reflns_threshold_expression I>2sigma(I)
_cod_data_source_file sk3475.cif
_cod_data_source_block II
_cod_original_sg_symbol_H-M 'P 21/c'
_cod_database_code 2018838
_cod_database_fobs_code 2018838

loop_
_symmetry_equiv_pos_as_xyz
'x, y, z'
'-x, y+1/2, -z+1/2'
'-x, -y, -z'
'x, -y-1/2, z-1/2'

loop_
_atom_site_type_symbol
_atom_site_label
_atom_site_fract_x
_atom_site_fract_y
_atom_site_fract_z
_atom_site_U_iso_or_equiv
_atom_site_adp_type
_atom_site_calc_flag
_atom_site_refinement_flags
_atom_site_occupancy
_atom_site_symmetry_multiplicity
S S12A 0.60559(16) 0.3799(2) 0.37711(6) 0.0381(5) Uani d . 1 1
O O1A 0.3807(4) 0.2214(5) 0.39115(18) 0.0376(11) Uani d . 1 1
N N2A 0.2371(5) 0.4063(6) 0.3933(2) 0.0327(12) Uani d . 1 1
H H2A 0.2086 0.4931 0.3780 0.039 Uiso calc R 1 1
N N11A 0.5566(5) 0.5227(6) 0.2767(2) 0.0348(13) Uani d . 1 1
C C1A 0.3330(6) 0.3455(7) 0.3729(2) 0.0325(15) Uani d . 1 1
C C3A 0.1751(6) 0.3348(8) 0.4410(3) 0.0406(16) Uani d . 1 1
H H3A 0.1850 0.2191 0.4398 0.049 Uiso calc R 1 1
C C12A 0.5072(6) 0.4513(7) 0.3210(2) 0.0358(16) Uani d . 1 1
C C13A 0.3849(6) 0.4327(7) 0.3244(3) 0.0333(15) Uani d . 1 1
C C14A 0.3125(6) 0.4980(8) 0.2806(3) 0.0367(15) Uani d . 1 1
H H14A 0.2296 0.4918 0.2816 0.044 Uiso calc R 1 1
C C15A 0.3611(6) 0.5724(8) 0.2352(3) 0.0375(16) Uani d . 1 1
H H15A 0.3122 0.6172 0.2052 0.045 Uiso calc R 1 1
C C16A 0.4819(6) 0.5794(7) 0.2350(3) 0.0362(15) Uani d . 1 1
H H16A 0.5143 0.6274 0.2034 0.043 Uiso calc R 1 1
C C21A 0.7443(7) 0.4600(10) 0.3566(3) 0.0506(19) Uani d . 1 1
H H21A 0.7634 0.4142 0.3204 0.076 Uiso calc R 1 1
H H22A 0.8067 0.4355 0.3859 0.076 Uiso calc R 1 1
H H23A 0.7372 0.5733 0.3525 0.076 Uiso calc R 1 1
C C31A 0.0452(6) 0.3729(9) 0.4337(3) 0.0462(18) Uani d . 1 1
H H31A 0.0343 0.4857 0.4370 0.069 Uiso calc R 1 1
H H32A 0.0042 0.3197 0.4632 0.069 Uiso calc R 1 1
H H33A 0.0133 0.3378 0.3962 0.069 Uiso calc R 1 1
C C32A 0.2312(7) 0.3956(9) 0.4979(3) 0.0475(18) Uani d . 1 1
H H34A 0.3156 0.3735 0.5004 0.071 Uiso calc R 1 1
H H35A 0.1950 0.3436 0.5292 0.071 Uiso calc R 1 1
H H36A 0.2187 0.5083 0.5003 0.071 Uiso calc R 1 1
S S12B -0.04296(18) 0.8929(2) 0.40668(8) 0.0484(6) Uani d . 1 1
O O1B 0.1648(4) 0.7202(5) 0.3693(2) 0.0451(12) Uani d . 1 1
N N2B 0.3119(5) 0.9004(6) 0.3819(2) 0.0339(12) Uani d . 1 1
H H2B 0.3328 0.9970 0.3751 0.041 Uiso calc R 1 1
N N11B -0.0650(5) 1.0966(7) 0.3200(2) 0.0421(14) Uani d . 1 1
C C1B 0.2044(6) 0.8554(7) 0.3633(3) 0.0346(15) Uani d . 1 1
C C3B 0.3975(6) 0.7991(7) 0.4128(3) 0.0371(16) Uani d . 1 1
H H3B 0.3786 0.6885 0.4024 0.044 Uiso calc R 1 1
C C12B 0.0103(6) 0.9958(7) 0.3477(3) 0.0376(16) Uani d . 1 1
C C13B 0.1274(6) 0.9771(7) 0.3327(3) 0.0328(15) Uani d . 1 1
C C14B 0.1687(7) 1.0629(8) 0.2883(3) 0.0391(16) Uani d . 1 1
H H14B 0.2475 1.0522 0.2784 0.047 Uiso calc R 1 1
C C15B 0.0905(7) 1.1664(8) 0.2583(3) 0.0393(16) Uani d . 1 1
H H15B 0.1150 1.2278 0.2278 0.047 Uiso calc R 1 1
C C16B -0.0235(7) 1.1754(9) 0.2749(3) 0.048(2) Uani d . 1 1
H H16B -0.0769 1.2411 0.2534 0.058 Uiso calc R 1 1
C C21B -0.1738(8) 1.0040(11) 0.4210(4) 0.063(2) Uani d . 1 1
H H21B -0.2127 0.9546 0.4520 0.094 Uiso calc R 1 1
H H22B -0.2278 1.0065 0.3867 0.094 Uiso calc R 1 1
H H23B -0.1513 1.1107 0.4318 0.094 Uiso calc R 1 1
C C31B 0.5220(6) 0.8371(8) 0.3944(3) 0.0443(18) Uani d . 1 1
H H31B 0.5404 0.9467 0.4026 0.066 Uiso calc R 1 1
H H32B 0.5245 0.8182 0.3535 0.066 Uiso calc R 1 1
H H33B 0.5798 0.7704 0.4153 0.066 Uiso calc R 1 1
C C32B 0.3868(7) 0.8189(9) 0.4767(3) 0.0505(19) Uani d . 1 1
H H34B 0.3070 0.7916 0.4859 0.076 Uiso calc R 1 1
H H35B 0.4032 0.9275 0.4875 0.076 Uiso calc R 1 1
H H36B 0.4433 0.7503 0.4976 0.076 Uiso calc R 1 1

loop_
_atom_site_aniso_label
_atom_site_aniso_U_11
_atom_site_aniso_U_22
_atom_site_aniso_U_33
_atom_site_aniso_U_12
_atom_site_aniso_U_13
_atom_site_aniso_U_23
S12A 0.0347(12) 0.0414(9) 0.0374(8) 0.0036(7) -0.0040(7) 0.0016(6)
O1A 0.036(3) 0.030(2) 0.046(2) 0.002(2) -0.0012(19) 0.0024(18)
N2A 0.030(4) 0.026(2) 0.041(3) 0.004(2) 0.000(2) 0.002(2)
N11A 0.031(4) 0.033(3) 0.041(3) -0.001(2) -0.002(2) -0.002(2)
C1A 0.036(4) 0.022(3) 0.038(3) -0.002(3) -0.006(3) 0.002(2)
C3A 0.040(5) 0.036(3) 0.046(4) -0.001(3) 0.007(3) 0.004(3)
C12A 0.049(5) 0.027(3) 0.030(3) -0.002(3) -0.003(3) -0.003(2)
C13A 0.029(4) 0.027(3) 0.043(3) 0.005(3) -0.005(3) -0.003(2)
C14A 0.031(4) 0.037(3) 0.042(3) -0.001(3) 0.000(3) 0.001(3)
C15A 0.038(5) 0.036(3) 0.037(3) 0.003(3) -0.003(3) 0.008(3)
C16A 0.035(5) 0.032(3) 0.041(3) -0.002(3) 0.003(3) 0.005(3)
C21A 0.049(5) 0.054(4) 0.047(4) 0.002(4) -0.005(3) 0.008(3)
C31A 0.034(5) 0.054(4) 0.051(4) -0.009(3) 0.001(3) 0.002(3)
C32A 0.046(5) 0.054(4) 0.041(3) 0.000(4) -0.004(3) 0.005(3)
S12B 0.0406(13) 0.0465(10) 0.0590(11) 0.0049(8) 0.0088(9) 0.0150(8)
O1B 0.040(3) 0.026(2) 0.069(3) 0.001(2) -0.006(2) 0.003(2)
N2B 0.026(3) 0.027(2) 0.048(3) -0.001(2) -0.006(2) 0.003(2)
N11B 0.024(4) 0.044(3) 0.057(3) 0.005(3) -0.007(2) 0.006(3)
C1B 0.032(4) 0.033(3) 0.039(3) 0.006(3) 0.001(3) -0.001(2)
C3B 0.039(5) 0.024(3) 0.046(3) 0.003(3) -0.009(3) 0.002(2)
C12B 0.037(5) 0.025(3) 0.049(4) 0.001(3) -0.008(3) -0.001(3)
C13B 0.027(4) 0.029(3) 0.040(3) 0.000(3) -0.008(3) -0.003(2)
C14B 0.044(5) 0.034(3) 0.038(3) -0.002(3) -0.006(3) -0.001(3)
C15B 0.039(5) 0.038(3) 0.040(3) 0.004(3) -0.001(3) 0.004(3)
C16B 0.043(5) 0.046(4) 0.052(4) 0.005(3) -0.017(3) 0.006(3)
C21B 0.046(6) 0.063(5) 0.083(6) 0.007(4) 0.027(4) 0.020(4)
C31B 0.036(5) 0.043(4) 0.052(4) 0.011(3) -0.001(3) 0.006(3)
C32B 0.048(5) 0.048(4) 0.054(4) 0.003(4) -0.009(3) 0.007(3)

loop_
_atom_type_symbol
_atom_type_description
_atom_type_scat_dispersion_real
_atom_type_scat_dispersion_imag
_atom_type_scat_source
C C 0.0032 0.0015 'International Tables Vol C Tables 4.2.6.8 and 6.1.1.4'
H H 0.0000 0.0000 'International Tables Vol C Tables 4.2.6.8 and 6.1.1.4'
N N 0.0060 0.0030 'International Tables Vol C Tables 4.2.6.8 and 6.1.1.4'
O O 0.0108 0.0057 'International Tables Vol C Tables 4.2.6.8 and 6.1.1.4'
S S 0.1181 0.1169 'International Tables Vol C Tables 4.2.6.8 and 6.1.1.4'

loop_
_geom_angle_atom_site_label_1
_geom_angle_atom_site_label_2
_geom_angle_atom_site_label_3
_geom_angle
C12A S12A C21A 100.7(3)
C1A N2A C3A 123.6(5)
C1A N2A H2A 118.2
C3A N2A H2A 118.2
C16A N11A C12A 116.5(6)
O1A C1A N2A 123.7(6)
O1A C1A C13A 119.3(6)
N2A C1A C13A 117.0(5)
N2A C3A C31A 109.7(5)
N2A C3A C32A 109.1(6)
C31A C3A C32A 111.6(6)
N2A C3A H3A 108.8
C31A C3A H3A 108.8
C32A C3A H3A 108.8
N11A C12A C13A 123.9(6)
N11A C12A S12A 116.7(5)
C13A C12A S12A 119.4(5)
C14A C13A C12A 116.6(6)
C14A C13A C1A 120.8(6)
C12A C13A C1A 122.6(5)
C13A C14A C15A 120.4(7)
C13A C14A H14A 119.8
C15A C14A H14A 119.8
C16A C15A C14A 118.4(6)
C16A C15A H15A 120.8
C14A C15A H15A 120.8
N11A C16A C15A 124.2(6)
N11A C16A H16A 117.9
C15A C16A H16A 117.9
S12A C21A H21A 109.5
S12A C21A H22A 109.5
H21A C21A H22A 109.5
S12A C21A H23A 109.5
H21A C21A H23A 109.5
H22A C21A H23A 109.5
C3A C31A H31A 109.5
C3A C31A H32A 109.5
H31A C31A H32A 109.5
C3A C31A H33A 109.5
H31A C31A H33A 109.5
H32A C31A H33A 109.5
C3A C32A H34A 109.5
C3A C32A H35A 109.5
H34A C32A H35A 109.5
C3A C32A H36A 109.5
H34A C32A H36A 109.5
H35A C32A H36A 109.5
C12B S12B C21B 102.4(4)
C1B N2B C3B 124.0(5)
C1B N2B H2B 118.0
C3B N2B H2B 118.0
C12B N11B C16B 116.5(6)
O1B C1B N2B 124.1(6)
O1B C1B C13B 119.3(6)
N2B C1B C13B 116.6(6)
N2B C3B C32B 109.1(6)
N2B C3B C31B 109.1(5)
C32B C3B C31B 113.1(6)
N2B C3B H3B 108.4
C32B C3B H3B 108.4
C31B C3B H3B 108.4
N11B C12B C13B 121.9(6)
N11B C12B S12B 116.8(6)
C13B C12B S12B 121.2(5)
C14B C13B C12B 120.5(6)
C14B C13B C1B 120.5(6)
C12B C13B C1B 119.0(6)
C13B C14B C15B 118.2(7)
C13B C14B H14B 120.9
C15B C14B H14B 120.9
C16B C15B C14B 117.7(6)
C16B C15B H15B 121.1
C14B C15B H15B 121.1
N11B C16B C15B 125.0(6)
N11B C16B H16B 117.5
C15B C16B H16B 117.5
S12B C21B H21B 109.5
S12B C21B H22B 109.5
H21B C21B H22B 109.5
S12B C21B H23B 109.5
H21B C21B H23B 109.5
H22B C21B H23B 109.5
C3B C31B H31B 109.5
C3B C31B H32B 109.5
H31B C31B H32B 109.5
C3B C31B H33B 109.5
H31B C31B H33B 109.5
H32B C31B H33B 109.5
C3B C32B H34B 109.5
C3B C32B H35B 109.5
H34B C32B H35B 109.5
C3B C32B H36B 109.5
H34B C32B H36B 109.5
H35B C32B H36B 109.5

loop_
_geom_bond_atom_site_label_1
_geom_bond_atom_site_label_2
_geom_bond_distance
S12A C12A 1.783(7)
S12A C21A 1.823(8)
O1A C1A 1.257(7)
N2A C1A 1.333(8)
N2A C3A 1.504(8)
N2A H2A 0.8800
N11A C16A 1.346(8)
N11A C12A 1.369(8)
C1A C13A 1.524(9)
C3A C31A 1.516(10)
C3A C32A 1.536(9)
C3A H3A 1.0000
C12A C13A 1.413(10)
C13A C14A 1.395(9)
C14A C15A 1.396(9)
C14A H14A 0.9500
C15A C16A 1.381(10)
C15A H15A 0.9500
C16A H16A 0.9500
C21A H21A 0.9800
C21A H22A 0.9800
C21A H23A 0.9800
C31A H31A 0.9800
C31A H32A 0.9800
C31A H33A 0.9800
C32A H34A 0.9800
C32A H35A 0.9800
C32A H36A 0.9800
S12B C12B 1.791(7)
S12B C21B 1.824(9)
O1B C1B 1.257(8)
N2B C1B 1.331(8)
N2B C3B 1.464(8)
N2B H2B 0.8800
N11B C12B 1.354(8)
N11B C16B 1.374(10)
C1B C13B 1.514(9)
C3B C32B 1.532(10)
C3B C31B 1.552(11)
C3B H3B 1.0000
C12B C13B 1.417(10)
C13B C14B 1.391(10)
C14B C15B 1.413(9)
C14B H14B 0.9500
C15B C16B 1.389(11)
C15B H15B 0.9500
C16B H16B 0.9500
C21B H21B 0.9800
C21B H22B 0.9800
C21B H23B 0.9800
C31B H31B 0.9800
C31B H32B 0.9800
C31B H33B 0.9800
C32B H34B 0.9800
C32B H35B 0.9800
C32B H36B 0.9800

loop_
_geom_hbond_atom_site_label_D
_geom_hbond_atom_site_label_H
_geom_hbond_atom_site_label_A
_geom_hbond_site_symmetry_A
_geom_hbond_distance_DH
_geom_hbond_distance_HA
_geom_hbond_distance_DA
_geom_hbond_angle_DHA
N2A H2A O1B . 0.88 2.02 2.862(9) 160
N2B H2B O1A 1_565 0.88 2.03 2.869(9) 159

loop_
_geom_torsion_atom_site_label_1
_geom_torsion_atom_site_label_2
_geom_torsion_atom_site_label_3
_geom_torsion_atom_site_label_4
_geom_torsion
C3A N2A C1A O1A 0.6(9)
C3A N2A C1A C13A 180.0(5)
C1A N2A C3A C31A -149.9(6)
C1A N2A C3A C32A 87.5(7)
C16A N11A C12A C13A 1.0(9)
C16A N11A C12A S12A -178.6(4)
C21A S12A C12A N11A 8.1(6)
C21A S12A C12A C13A -171.6(5)
N11A C12A C13A C14A -2.8(9)
S12A C12A C13A C14A 176.9(5)
N11A C12A C13A C1A 176.9(5)
S12A C12A C13A C1A -3.5(8)
O1A C1A C13A C14A 138.7(6)
N2A C1A C13A C14A -40.7(8)
O1A C1A C13A C12A -40.9(8)
N2A C1A C13A C12A 139.7(6)
C12A C13A C14A C15A 2.1(9)
C1A C13A C14A C15A -177.5(6)
C13A C14A C15A C16A 0.0(10)
C12A N11A C16A C15A 1.4(9)
C14A C15A C16A N11A -2.0(10)
C3B N2B C1B O1B -1.4(10)
C3B N2B C1B C13B 179.2(6)
C1B N2B C3B C32B -92.6(7)
C1B N2B C3B C31B 143.3(6)
C16B N11B C12B C13B 2.6(9)
C16B N11B C12B S12B 179.8(5)
C21B S12B C12B N11B -15.3(6)
C21B S12B C12B C13B 162.0(6)
N11B C12B C13B C14B -0.1(9)
S12B C12B C13B C14B -177.2(5)
N11B C12B C13B C1B -176.4(6)
S12B C12B C13B C1B 6.4(8)
O1B C1B C13B C14B -128.7(7)
N2B C1B C13B C14B 50.7(8)
O1B C1B C13B C12B 47.7(8)
N2B C1B C13B C12B -132.9(6)
C12B C13B C14B C15B -1.1(9)
C1B C13B C14B C15B 175.2(5)
C13B C14B C15B C16B -0.3(9)
C12B N11B C16B C15B -4.2(10)
C14B C15B C16B N11B 3.1(11)

loop_
_cod_related_entry_id
_cod_related_entry_database
_cod_related_entry_code
1 ChemSpider 30654424
